data_7230377
loop_
_publ_author_name
'Carballo, Rosa'
'Casti\~neiras, Alfonso'
'Covelo, Berta'
'Lago, Ana B.'
'V\'azquez-L\'opez, Ezequiel M.'
'G\'omez-Paz, Olaya'
'Balboa, Susana'
'Prieto, Inmaculada'

_publ_section_title
;
 Chiral and achiral 1D copper(ii) coordination polymers based on glycolato
 and chelating aromatic diamine ligands
;
_journal_issue 17
_journal_name_full CrystEngComm
_journal_page_first 2455
_journal_paper_doi 10.1039/C8CE00279G
_journal_volume 20
_journal_year 2018
_chemical_formula_sum 'C12 H11 Cl Cu N2 O7'
_chemical_formula_weight 394.22
_space_group_crystal_system orthorhombic
_space_group_IT_number 19
_space_group_name_Hall 'P 2ac 2ab'
_space_group_name_H-M_alt 'P 21 21 21'
_symmetry_space_group_name_Hall 'P 2ac 2ab'
_symmetry_space_group_name_H-M 'P 21 21 21'
_atom_sites_solution_hydrogens mixed
_audit_creation_method SHELXL-2016/6
_audit_update_record
;
2018-02-19 deposited with the CCDC.
2018-03-26 downloaded from the CCDC.
;
_cell_angle_alpha 90
_cell_angle_beta 90
_cell_angle_gamma 90
_cell_formula_units_Z 4
_cell_length_a 6.5406(13)
_cell_length_b 14.063(3)
_cell_length_c 15.063(3)
_cell_measurement_reflns_used 999
_cell_measurement_temperature 293(2)
_cell_measurement_theta_max 26.25
_cell_measurement_theta_min 2.705
_cell_volume 1385.5(5)
_computing_cell_refinement SAINT
_computing_data_collection SMART
_computing_data_reduction SAINT
_computing_structure_refinement 'SHELXL-2016/6 (Sheldrick, 2016)'
_computing_structure_solution SHELXS
_diffrn_ambient_temperature 293(2)
_diffrn_measured_fraction_theta_full 1.000
_diffrn_measured_fraction_theta_max 1.000
_diffrn_measurement_device_type 'Bruker SMART CCD-1000'
_diffrn_measurement_method 'omega scans'
_diffrn_radiation_monochromator graphite
_diffrn_radiation_source 'fine-focus sealed tube'
_diffrn_radiation_type MoK\a
_diffrn_radiation_wavelength 0.71073
_diffrn_reflns_av_R_equivalents 0.0594
_diffrn_reflns_av_unetI/netI 0.0233
_diffrn_reflns_Laue_measured_fraction_full 1.000
_diffrn_reflns_Laue_measured_fraction_max 1.000
_diffrn_reflns_number 2837
_diffrn_reflns_point_group_measured_fraction_full 1.000
_diffrn_reflns_point_group_measured_fraction_max 1.000
_diffrn_reflns_theta_full 25.242
_diffrn_reflns_theta_max 26.387
_diffrn_reflns_theta_min 1.981
_exptl_absorpt_coefficient_mu 1.810
_exptl_absorpt_correction_T_max 0.805
_exptl_absorpt_correction_T_min 0.729
_exptl_absorpt_correction_type multi-scan
_exptl_absorpt_process_details sadabs
_exptl_crystal_colour blue
_exptl_crystal_density_diffrn 1.890
_exptl_crystal_density_method 'not measured'
_exptl_crystal_description prism
_exptl_crystal_F_000 796
_exptl_crystal_size_max 0.53
_exptl_crystal_size_mid 0.15
_exptl_crystal_size_min 0.12
_refine_diff_density_max 0.319
_refine_diff_density_min -0.311
_refine_diff_density_rms 0.049
_refine_ls_abs_structure_details
;
 Flack x determined using 1084 quotients [(I+)-(I-)]/[(I+)+(I-)]
 (Parsons, Flack and Wagner, Acta Cryst. B69 (2013) 249-259).
;
_refine_ls_abs_structure_Flack 0.001(5)
_refine_ls_extinction_method none
_refine_ls_goodness_of_fit_ref 1.083
_refine_ls_hydrogen_treatment mixed
_refine_ls_matrix_type full
_refine_ls_number_parameters 212
_refine_ls_number_reflns 2837
_refine_ls_number_restraints 0
_refine_ls_restrained_S_all 1.083
_refine_ls_R_factor_all 0.0240
_refine_ls_R_factor_gt 0.0213
_refine_ls_shift/su_max 0.023
_refine_ls_shift/su_mean 0.002
_refine_ls_structure_factor_coef Fsqd
_refine_ls_weighting_details 'w=1/[\s^2^(Fo^2^)+(0.0283P)^2^+0.3172P] where P=(Fo^2^+2Fc^2^)/3'
_refine_ls_weighting_scheme calc
_refine_ls_wR_factor_gt 0.0547
_refine_ls_wR_factor_ref 0.0561
_reflns_Friedel_coverage 0.715
_reflns_Friedel_fraction_full 1.000
_reflns_Friedel_fraction_max 0.999
_reflns_number_gt 2672
_reflns_number_total 2837
_reflns_threshold_expression 'I > 2\s(I)'
_cod_data_source_file c8ce00279g1.cif
_cod_data_source_block 2
_cod_depositor_comments 'Adding full bibliography for 7230374--7230379.cif.'
_cod_database_code 7230377
_shelx_shelxl_version_number 2016/6
_shelx_space_group_comment
;
The symmetry employed for this shelxl refinement is uniquely defined
by the following loop, which should always be used as a source of
symmetry information in preference to the above space-group names.
They are only intended as comments.
;

loop_
_space_group_symop_operation_xyz
'x, y, z'
'-x+1/2, -y, z+1/2'
'x+1/2, -y+1/2, -z'
'-x, y+1/2, -z+1/2'

loop_
_atom_site_label
_atom_site_type_symbol
_atom_site_fract_x
_atom_site_fract_y
_atom_site_fract_z
_atom_site_U_iso_or_equiv
_atom_site_adp_type
_atom_site_occupancy
_atom_site_site_symmetry_order
_atom_site_calc_flag
_atom_site_refinement_flags_posn
_atom_site_refinement_flags_adp
Cu Cu 0.90311(5) 0.83256(2) 0.38770(2) 0.02526(11) Uani 1 1 d . .
Cl Cl 1.10361(16) 1.06803(6) 0.40093(5) 0.0416(2) Uani 1 1 d . .
O1 O 1.1214(4) 0.96934(18) 0.42558(19) 0.0511(7) Uani 1 1 d . .
O2 O 1.2945(7) 1.1109(3) 0.4210(3) 0.1033(15) Uani 1 1 d . .
O3 O 0.9474(8) 1.1097(3) 0.4505(3) 0.1098(18) Uani 1 1 d . .
O4 O 1.0627(6) 1.0761(2) 0.30832(18) 0.0667(9) Uani 1 1 d . .
O11 O 1.0552(3) 0.76154(15) 0.47987(13) 0.0285(5) Uani 1 1 d . .
O12 O 1.1960(4) 0.62519(15) 0.52403(14) 0.0306(5) Uani 1 1 d . .
O13 O 0.7712(3) 0.66994(17) 0.38130(15) 0.0309(5) Uani 1 1 d . .
H13 H 0.696(7) 0.671(3) 0.420(3) 0.057(14) Uiso 1 1 d . .
N2 N 0.7611(4) 0.89799(19) 0.28958(17) 0.0258(5) Uani 1 1 d . .
N1 N 1.1022(4) 0.80167(17) 0.29040(16) 0.0272(5) Uani 1 1 d . .
C10 C 0.5932(5) 0.9511(2) 0.2967(2) 0.0317(7) Uani 1 1 d . .
H10 H 0.535920 0.960364 0.352530 0.038 Uiso 1 1 calc R U
C9 C 0.5012(5) 0.9930(2) 0.2239(2) 0.0357(8) Uani 1 1 d . .
H9 H 0.384963 1.030490 0.230458 0.043 Uiso 1 1 calc R U
C8 C 0.5861(6) 0.9779(2) 0.1412(2) 0.0373(7) Uani 1 1 d . .
H8 H 0.526650 1.004999 0.091159 0.045 Uiso 1 1 calc R U
C7 C 0.7592(5) 0.9225(2) 0.1328(2) 0.0348(8) Uani 1 1 d . .
H7 H 0.816343 0.911030 0.077279 0.042 Uiso 1 1 calc R U
C6 C 0.8461(4) 0.8844(2) 0.2089(2) 0.0263(7) Uani 1 1 d . .
C5 C 1.0401(4) 0.8298(2) 0.2094(2) 0.0269(6) Uani 1 1 d . .
C4 C 1.1538(5) 0.8108(2) 0.1339(2) 0.0355(8) Uani 1 1 d . .
H4 H 1.107556 0.830637 0.078535 0.043 Uiso 1 1 calc R U
C3 C 1.3369(5) 0.7622(3) 0.1416(2) 0.0388(8) Uani 1 1 d . .
H3 H 1.414277 0.748098 0.091520 0.047 Uiso 1 1 calc R U
C2 C 1.4027(6) 0.7349(2) 0.2251(2) 0.0367(7) Uani 1 1 d . .
H2 H 1.525966 0.702822 0.232307 0.044 Uiso 1 1 calc R U
C1 C 1.2821(5) 0.7562(2) 0.2974(2) 0.0335(7) Uani 1 1 d . .
H1 H 1.327209 0.738322 0.353488 0.040 Uiso 1 1 calc R U
C11 C 1.0717(4) 0.6717(2) 0.47810(17) 0.0239(6) Uani 1 1 d . .
C12 C 0.9347(5) 0.6150(2) 0.4160(2) 0.0287(7) Uani 1 1 d . .
H12A H 1.016158 0.590807 0.367156 0.034 Uiso 1 1 calc R U
H12B H 0.879071 0.560988 0.447860 0.034 Uiso 1 1 calc R U

loop_
_atom_site_aniso_label
_atom_site_aniso_U_11
_atom_site_aniso_U_22
_atom_site_aniso_U_33
_atom_site_aniso_U_23
_atom_site_aniso_U_13
_atom_site_aniso_U_12
Cu 0.02468(17) 0.02930(18) 0.02181(16) 0.00439(14) 0.00001(16) 0.00228(16)
Cl 0.0541(5) 0.0370(4) 0.0337(4) -0.0005(3) 0.0119(4) -0.0016(4)
O1 0.0505(17) 0.0371(13) 0.0656(17) -0.0012(12) -0.0117(15) 0.0020(13)
O2 0.128(3) 0.099(3) 0.083(3) -0.001(2) -0.011(3) -0.077(3)
O3 0.151(4) 0.099(3) 0.079(2) 0.041(2) 0.070(3) 0.082(3)
O4 0.083(2) 0.082(2) 0.0345(14) 0.0059(14) 0.0041(16) 0.0059(19)
O11 0.0332(13) 0.0254(11) 0.0269(11) 0.0010(9) -0.0069(9) 0.0000(9)
O12 0.0341(12) 0.0304(12) 0.0274(12) 0.0057(9) -0.0073(10) 0.0013(10)
O13 0.0256(10) 0.0383(12) 0.0287(11) -0.0026(12) -0.0051(10) 0.0020(10)
N2 0.0252(13) 0.0273(13) 0.0251(13) 0.0028(11) -0.0021(11) 0.0001(10)
N1 0.0242(12) 0.0281(12) 0.0293(13) 0.0024(10) 0.0003(13) -0.0006(11)
C10 0.0324(16) 0.0323(16) 0.0303(15) 0.0021(13) -0.0002(16) 0.0033(15)
C9 0.0359(17) 0.0334(18) 0.0379(19) 0.0036(14) -0.0073(15) 0.0072(14)
C8 0.0431(19) 0.0360(16) 0.0329(16) 0.0081(13) -0.0114(17) 0.0004(17)
C7 0.0375(18) 0.0416(19) 0.0252(16) 0.0030(14) -0.0046(14) -0.0029(14)
C6 0.0278(16) 0.0267(16) 0.0244(15) 0.0018(12) -0.0032(12) -0.0058(12)
C5 0.0275(14) 0.0263(14) 0.0270(14) -0.0008(13) 0.0009(11) -0.0064(13)
C4 0.0397(19) 0.0378(18) 0.0291(17) -0.0008(13) 0.0046(13) -0.0015(14)
C3 0.0374(18) 0.0394(18) 0.0397(19) -0.0083(15) 0.0123(15) -0.0034(15)
C2 0.0286(15) 0.0315(16) 0.050(2) -0.0012(14) 0.0077(17) 0.0019(15)
C1 0.0281(16) 0.0345(18) 0.0379(18) 0.0063(14) 0.0025(15) -0.0007(13)
C11 0.0223(14) 0.0293(14) 0.0200(12) 0.0028(12) 0.0035(11) -0.0015(13)
C12 0.0299(17) 0.0285(16) 0.0276(15) -0.0020(12) -0.0047(13) -0.0013(13)

loop_
_atom_type_symbol
_atom_type_description
_atom_type_scat_dispersion_real
_atom_type_scat_dispersion_imag
_atom_type_scat_source
Cu Cu 0.3201 1.2651 'International Tables Vol C Tables 4.2.6.8 and 6.1.1.4'
Cl Cl 0.1484 0.1585 'International Tables Vol C Tables 4.2.6.8 and 6.1.1.4'
O O 0.0106 0.0060 'International Tables Vol C Tables 4.2.6.8 and 6.1.1.4'
N N 0.0061 0.0033 'International Tables Vol C Tables 4.2.6.8 and 6.1.1.4'
C C 0.0033 0.0016 'International Tables Vol C Tables 4.2.6.8 and 6.1.1.4'
H H 0.0000 0.0000 'International Tables Vol C Tables 4.2.6.8 and 6.1.1.4'

loop_
_geom_angle_atom_site_label_1
_geom_angle_atom_site_label_2
_geom_angle_atom_site_label_3
_geom_angle
_geom_angle_site_symmetry_1
_geom_angle_site_symmetry_3
N2 Cu O11 176.05(10) . .
N2 Cu O12 92.35(10) . 3_466
O11 Cu O12 91.37(9) . 3_466
N2 Cu N1 81.92(11) . .
O11 Cu N1 94.42(10) . .
O12 Cu N1 173.82(9) 3_466 .
N2 Cu O13 103.91(9) . .
O11 Cu O13 74.51(8) . .
O12 Cu O13 93.75(9) 3_466 .
N1 Cu O13 89.87(9) . .
N2 Cu O1 94.72(10) . .
O11 Cu O1 86.57(9) . .
O12 Cu O1 90.38(9) 3_466 .
N1 Cu O1 87.83(10) . .
O13 Cu O1 160.71(8) . .
O3 Cl O2 110.6(3) . .
O3 Cl O4 110.7(2) . .
O2 Cl O4 109.9(2) . .
O3 Cl O1 109.0(2) . .
O2 Cl O1 106.4(2) . .
O4 Cl O1 110.15(18) . .
Cl O1 Cu 130.21(17) . .
C11 O11 Cu 122.08(18) . .
C11 O12 Cu 131.0(2) . 3_566
C12 O13 Cu 103.21(16) . .
C10 N2 C6 119.4(3) . .
C10 N2 Cu 126.1(2) . .
C6 N2 Cu 114.5(2) . .
C1 N1 C5 118.4(3) . .
C1 N1 Cu 127.9(2) . .
C5 N1 Cu 113.7(2) . .
N2 C10 C9 122.3(3) . .
C8 C9 C10 118.3(3) . .
C7 C8 C9 120.0(3) . .
C8 C7 C6 118.6(3) . .
N2 C6 C7 121.3(3) . .
N2 C6 C5 114.9(3) . .
C7 C6 C5 123.7(3) . .
N1 C5 C4 121.7(3) . .
N1 C5 C6 114.6(3) . .
C4 C5 C6 123.7(3) . .
C3 C4 C5 119.4(3) . .
C4 C3 C2 118.9(3) . .
C1 C2 C3 118.7(3) . .
N1 C1 C2 122.9(3) . .
O12 C11 O11 124.3(3) . .
O12 C11 C12 116.7(3) . .
O11 C11 C12 119.0(3) . .
O13 C12 C11 112.7(2) . .

loop_
_geom_bond_atom_site_label_1
_geom_bond_atom_site_label_2
_geom_bond_distance
_geom_bond_site_symmetry_2
Cu N2 1.973(3) .
Cu O11 1.979(2) .
Cu O12 1.989(2) 3_466
Cu N1 2.008(3) .
Cu O13 2.446(2) .
Cu O1 2.463(3) .
Cl O3 1.395(4) .
Cl O2 1.419(4) .
Cl O4 1.425(3) .
Cl O1 1.441(3) .
O11 C11 1.269(4) .
O12 C11 1.252(4) .
O13 C12 1.418(4) .
N2 C10 1.333(4) .
N2 C6 1.350(4) .
N1 C1 1.343(4) .
N1 C5 1.345(4) .
C10 C9 1.383(4) .
C9 C8 1.380(5) .
C8 C7 1.380(5) .
C7 C6 1.388(4) .
C6 C5 1.483(4) .
C5 C4 1.385(4) .
C4 C3 1.384(5) .
C3 C2 1.384(5) .
C2 C1 1.377(5) .
C11 C12 1.521(4) .

loop_
_geom_hbond_atom_site_label_D
_geom_hbond_atom_site_label_H
_geom_hbond_atom_site_label_A
_geom_hbond_distance_DH
_geom_hbond_distance_HA
_geom_hbond_distance_DA
_geom_hbond_angle_DHA
_geom_hbond_site_symmetry_A
C7 H7 O3 0.93 2.59 3.093(5) 114.5 2_674
C9 H9 O4 0.93 2.50 3.348(5) 152.4 1_455
C10 H10 O12 0.93 2.45 2.983(4) 116.5 3_466
O13 H13 O11 0.76(4) 2.00(4) 2.702(3) 152(5) 3_466
C12 H12B O1 0.97 2.58 3.362(4) 137.8 3_466
